data_7158818
loop_
_publ_author_name
'Chada, Raji Reddy'
'Kolgave, Dattahari H.'
'Ajaykumar, Uprety'
'Ramesh, Remya'

_publ_section_title
;
 Copper(II)-Catalyzed Oxidative ipso-Annulation of N-Arylpropiolamides and
 Biaryl Ynones with 1,3-Diketones: Construction of Diketoalkyl
 Spiro-trienones
;
_journal_name_full 'Organic &amp; Biomolecular Chemistry'
_journal_paper_doi 10.1039/D2OB01282K
_journal_year 2022
_chemical_formula_moiety 'C27 H31 N O4'
_chemical_formula_sum 'C27 H31 N O4'
_chemical_formula_weight 433.53
_space_group_crystal_system triclinic
_space_group_IT_number 2
_space_group_name_Hall '-P 1'
_space_group_name_H-M_alt 'P -1'
_atom_sites_solution_hydrogens geom
_audit_creation_method SHELXL-2018/3
_audit_update_record
;
2022-05-10 deposited with the CCDC.	2022-08-10 downloaded from the CCDC.
;
_cell_angle_alpha 72.123(2)
_cell_angle_beta 80.904(2)
_cell_angle_gamma 87.167(2)
_cell_formula_units_Z 2
_cell_length_a 10.0686(7)
_cell_length_b 10.3684(7)
_cell_length_c 12.3317(8)
_cell_measurement_reflns_used 8497
_cell_measurement_temperature 294(2)
_cell_measurement_theta_max 29.4
_cell_measurement_theta_min 2.89
_cell_volume 1209.81(14)
_computing_cell_refinement '<i>SAINT</i> (Bruker, 2016)'
_computing_data_collection '<i>APEX3</i> (Bruker, 2016)'
_computing_data_reduction 'Bruker SAINT'
_computing_molecular_graphics 'Bruker SHELXTL'
_computing_publication_material 'Bruker SHELXTL'
_computing_structure_refinement 'SHELXL-2018/3 (Sheldrick, 2018)'
_computing_structure_solution 'SHELXT 2018/2 (Sheldrick, 2018)'
_diffrn_ambient_temperature 294(2)
_diffrn_measured_fraction_theta_full 0.994
_diffrn_measured_fraction_theta_max 0.993
_diffrn_measurement_device_type 'Bruker D8 QUEST PHOTON-100'
_diffrn_measurement_method '\w and \f'
_diffrn_radiation_type MoK\a
_diffrn_radiation_wavelength 0.71073
_diffrn_reflns_av_R_equivalents 0.0382
_diffrn_reflns_av_unetI/netI 0.0484
_diffrn_reflns_Laue_measured_fraction_full 0.994
_diffrn_reflns_Laue_measured_fraction_max 0.993
_diffrn_reflns_limit_h_max 14
_diffrn_reflns_limit_h_min -14
_diffrn_reflns_limit_k_max 14
_diffrn_reflns_limit_k_min -14
_diffrn_reflns_limit_l_max 17
_diffrn_reflns_limit_l_min -17
_diffrn_reflns_number 23595
_diffrn_reflns_point_group_measured_fraction_full 0.994
_diffrn_reflns_point_group_measured_fraction_max 0.993
_diffrn_reflns_theta_full 25.242
_diffrn_reflns_theta_max 30.548
_diffrn_reflns_theta_min 2.892
_exptl_absorpt_coefficient_mu 0.079
_exptl_absorpt_correction_T_max 0.7461
_exptl_absorpt_correction_T_min 0.6384
_exptl_absorpt_correction_type multi-scan
_exptl_absorpt_process_details
;
 SADABS 2016/2: Krause, L., Herbst-Irmer, R., Sheldrick G.M. & Stalke D.,
 J. Appl. Cryst. 48 (2015) 3-10
;
_exptl_crystal_colour colourless
_exptl_crystal_density_diffrn 1.190
_exptl_crystal_description plate
_exptl_crystal_F_000 464
_exptl_crystal_size_max 0.180
_exptl_crystal_size_mid 0.120
_exptl_crystal_size_min 0.090
_refine_diff_density_max 0.271
_refine_diff_density_min -0.173
_refine_diff_density_rms 0.036
_refine_ls_extinction_method none
_refine_ls_goodness_of_fit_ref 0.964
_refine_ls_hydrogen_treatment constr
_refine_ls_matrix_type full
_refine_ls_number_parameters 296
_refine_ls_number_reflns 7363
_refine_ls_number_restraints 0
_refine_ls_restrained_S_all 0.964
_refine_ls_R_factor_all 0.0927
_refine_ls_R_factor_gt 0.0517
_refine_ls_shift/su_max 0.000
_refine_ls_shift/su_mean 0.000
_refine_ls_structure_factor_coef Fsqd
_refine_ls_weighting_details 'w=1/[\s^2^(Fo^2^)+(0.0501P)^2^+0.3307P] where P=(Fo^2^+2Fc^2^)/3'
_refine_ls_weighting_scheme calc
_refine_ls_wR_factor_gt 0.1170
_refine_ls_wR_factor_ref 0.1382
_reflns_Friedel_coverage 0.000
_reflns_number_gt 4567
_reflns_number_total 7363
_reflns_threshold_expression 'I > 2\s(I)'
_cod_data_source_file d2ob01282k2.cif
_cod_data_source_block KB454_0m
_cod_original_cell_volume 1209.80(14)
_cod_database_code 7158818
_shelx_shelxl_version_number 2018/3
_shelx_space_group_comment
;
The symmetry employed for this shelxl refinement is uniquely defined
by the following loop, which should always be used as a source of
symmetry information in preference to the above space-group names.
They are only intended as comments.
;
_shelx_estimated_absorpt_t_min 0.986
_shelx_estimated_absorpt_t_max 0.993

loop_
_space_group_symop_operation_xyz
'x, y, z'
'-x, -y, -z'

loop_
_atom_site_label
_atom_site_type_symbol
_atom_site_fract_x
_atom_site_fract_y
_atom_site_fract_z
_atom_site_U_iso_or_equiv
_atom_site_adp_type
_atom_site_occupancy
_atom_site_site_symmetry_order
_atom_site_calc_flag
_atom_site_refinement_flags_posn
_atom_site_refinement_flags_adp
_atom_site_refinement_flags_occupancy
_atom_site_disorder_assembly
_atom_site_disorder_group
C1 C 0.11199(13) 0.73026(12) 0.38786(12) 0.0367(3) Uani 1 1 d . . . . .
C2 C 0.20193(13) 0.68155(12) 0.29478(11) 0.0366(3) Uani 1 1 d . . . . .
C3 C 0.29196(12) 0.59231(12) 0.34418(11) 0.0332(3) Uani 1 1 d . . . . .
C4 C 0.26605(13) 0.56819(12) 0.47120(11) 0.0343(3) Uani 1 1 d . . . . .
C5 C 0.13617(15) 0.87736(14) 0.37167(14) 0.0478(4) Uani 1 1 d . . . . .
H5 H 0.223477 0.904668 0.369234 0.057 Uiso 1 1 calc R U . . .
C6 C 0.04032(17) 0.96975(15) 0.36073(14) 0.0528(4) Uani 1 1 d . . . . .
H6 H 0.062154 1.058947 0.351656 0.063 Uiso 1 1 calc R U . . .
C7 C -0.09939(17) 0.93582(16) 0.36248(14) 0.0541(4) Uani 1 1 d . . . . .
C8 C -0.12821(15) 0.79312(16) 0.37782(13) 0.0487(3) Uani 1 1 d . . . . .
H8 H -0.215792 0.767719 0.378763 0.058 Uiso 1 1 calc R U . . .
C9 C -0.03262(13) 0.70035(14) 0.39027(12) 0.0415(3) Uani 1 1 d . . . . .
H9 H -0.056403 0.611217 0.401185 0.050 Uiso 1 1 calc R U . . .
C10 C 0.17295(14) 0.72683(15) 0.17471(12) 0.0452(3) Uani 1 1 d . . . . .
C11 C 0.17833(19) 0.86269(18) 0.10912(15) 0.0662(5) Uani 1 1 d . . . . .
H11 H 0.202005 0.928001 0.140095 0.079 Uiso 1 1 calc R U . . .
C12 C 0.1485(2) 0.9008(3) -0.00236(18) 0.0864(7) Uani 1 1 d . . . . .
H12 H 0.153048 0.991699 -0.046079 0.104 Uiso 1 1 calc R U . . .
C13 C 0.1122(2) 0.8057(3) -0.04868(18) 0.0918(8) Uani 1 1 d . . . . .
H13 H 0.092173 0.831936 -0.123489 0.110 Uiso 1 1 calc R U . . .
C14 C 0.1056(2) 0.6718(3) 0.01567(18) 0.0835(6) Uani 1 1 d . . . . .
H14 H 0.080743 0.607253 -0.015670 0.100 Uiso 1 1 calc R U . . .
C15 C 0.13553(18) 0.63183(19) 0.12681(14) 0.0605(4) Uani 1 1 d . . . . .
H15 H 0.130568 0.540699 0.169760 0.073 Uiso 1 1 calc R U . . .
C16 C 0.40630(12) 0.51568(12) 0.29745(10) 0.0330(3) Uani 1 1 d . . . . .
H16 H 0.479306 0.508765 0.342918 0.040 Uiso 1 1 calc R U . . .
C17 C 0.46124(13) 0.58920(13) 0.17026(11) 0.0364(3) Uani 1 1 d . . . . .
C18 C 0.56158(15) 0.70671(14) 0.14080(12) 0.0451(3) Uani 1 1 d . . . . .
C19 C 0.5358(2) 0.79277(18) 0.22271(17) 0.0673(5) Uani 1 1 d . . . . .
H19A H 0.605183 0.859887 0.203095 0.101 Uiso 1 1 calc R U . . .
H19B H 0.536113 0.735752 0.300464 0.101 Uiso 1 1 calc R U . . .
H19C H 0.450041 0.836767 0.216057 0.101 Uiso 1 1 calc R U . . .
C20 C 0.5556(3) 0.7948(2) 0.01789(17) 0.0878(7) Uani 1 1 d . . . . .
H20A H 0.578558 0.741387 -0.033682 0.132 Uiso 1 1 calc R U . . .
H20B H 0.618080 0.868346 -0.002137 0.132 Uiso 1 1 calc R U . . .
H20C H 0.466231 0.830289 0.011828 0.132 Uiso 1 1 calc R U . . .
C21 C 0.70228(17) 0.6442(2) 0.15012(18) 0.0723(5) Uani 1 1 d . . . . .
H21A H 0.720580 0.587692 0.100733 0.108 Uiso 1 1 calc R U . . .
H21B H 0.706173 0.590730 0.228379 0.108 Uiso 1 1 calc R U . . .
H21C H 0.768119 0.715175 0.127099 0.108 Uiso 1 1 calc R U . . .
C22 C 0.36019(13) 0.37020(13) 0.31181(11) 0.0370(3) Uani 1 1 d . . . . .
C23 C 0.46385(14) 0.25552(13) 0.32607(12) 0.0398(3) Uani 1 1 d . . . . .
C24 C 0.50156(18) 0.22247(16) 0.44768(14) 0.0550(4) Uani 1 1 d . . . . .
H24A H 0.571436 0.155271 0.456867 0.082 Uiso 1 1 calc R U . . .
H24B H 0.423986 0.188331 0.503910 0.082 Uiso 1 1 calc R U . . .
H24C H 0.532808 0.303168 0.458208 0.082 Uiso 1 1 calc R U . . .
C25 C 0.40069(19) 0.12990(15) 0.31585(16) 0.0596(4) Uani 1 1 d . . . . .
H25A H 0.370469 0.150920 0.242324 0.089 Uiso 1 1 calc R U . . .
H25B H 0.325583 0.101176 0.376127 0.089 Uiso 1 1 calc R U . . .
H25C H 0.466236 0.058510 0.322681 0.089 Uiso 1 1 calc R U . . .
C26 C 0.59069(16) 0.29567(16) 0.23697(15) 0.0570(4) Uani 1 1 d . . . . .
H26A H 0.566799 0.321382 0.160844 0.085 Uiso 1 1 calc R U . . .
H26B H 0.651588 0.220166 0.246300 0.085 Uiso 1 1 calc R U . . .
H26C H 0.633290 0.370653 0.247844 0.085 Uiso 1 1 calc R U . . .
C27 C 0.10721(16) 0.65987(16) 0.60602(13) 0.0498(4) Uani 1 1 d . . . . .
H27A H 0.137043 0.743472 0.612259 0.075 Uiso 1 1 calc R U . . .
H27B H 0.138665 0.585250 0.664281 0.075 Uiso 1 1 calc R U . . .
H27C H 0.010704 0.658675 0.616265 0.075 Uiso 1 1 calc R U . . .
O1 O 0.32606(10) 0.48972(10) 0.54328(8) 0.0438(2) Uani 1 1 d . . . . .
O2 O -0.18834(15) 1.02113(14) 0.35357(15) 0.0921(5) Uani 1 1 d . . . . .
O3 O 0.42682(11) 0.55203(11) 0.09563(9) 0.0523(3) Uani 1 1 d . . . . .
O4 O 0.24228(10) 0.34878(11) 0.31610(11) 0.0597(3) Uani 1 1 d . . . . .
N1 N 0.16058(11) 0.64806(11) 0.49267(9) 0.0387(3) Uani 1 1 d . . . . .

loop_
_atom_site_aniso_label
_atom_site_aniso_U_11
_atom_site_aniso_U_22
_atom_site_aniso_U_33
_atom_site_aniso_U_23
_atom_site_aniso_U_13
_atom_site_aniso_U_12
C1 0.0318(6) 0.0270(6) 0.0502(7) -0.0123(5) -0.0030(5) 0.0029(5)
C2 0.0338(7) 0.0281(6) 0.0441(7) -0.0078(5) -0.0012(5) 0.0004(5)
C3 0.0325(6) 0.0258(6) 0.0393(6) -0.0090(5) -0.0017(5) 0.0006(5)
C4 0.0318(6) 0.0290(6) 0.0428(7) -0.0125(5) -0.0034(5) -0.0013(5)
C5 0.0414(8) 0.0313(7) 0.0718(10) -0.0184(7) -0.0056(7) -0.0023(6)
C6 0.0612(10) 0.0305(7) 0.0672(10) -0.0181(7) -0.0063(8) 0.0059(6)
C7 0.0535(10) 0.0472(9) 0.0593(9) -0.0155(7) -0.0094(7) 0.0207(7)
C8 0.0343(7) 0.0559(9) 0.0558(9) -0.0175(7) -0.0070(6) 0.0052(6)
C9 0.0356(7) 0.0357(7) 0.0532(8) -0.0155(6) -0.0021(6) -0.0029(5)
C10 0.0363(7) 0.0459(8) 0.0447(7) -0.0045(6) -0.0031(6) 0.0107(6)
C11 0.0707(12) 0.0539(10) 0.0574(10) 0.0029(8) -0.0047(8) 0.0123(9)
C12 0.0867(15) 0.0827(15) 0.0604(12) 0.0155(11) -0.0068(11) 0.0229(12)
C13 0.0810(15) 0.127(2) 0.0509(11) -0.0020(13) -0.0190(10) 0.0225(14)
C14 0.0850(15) 0.1093(18) 0.0606(12) -0.0259(12) -0.0265(10) 0.0082(13)
C15 0.0598(11) 0.0672(11) 0.0534(9) -0.0143(8) -0.0144(8) 0.0034(8)
C16 0.0307(6) 0.0290(6) 0.0381(6) -0.0102(5) -0.0028(5) 0.0029(5)
C17 0.0337(7) 0.0365(7) 0.0381(6) -0.0122(5) -0.0030(5) 0.0065(5)
C18 0.0446(8) 0.0412(7) 0.0430(7) -0.0047(6) -0.0019(6) -0.0052(6)
C19 0.0671(11) 0.0557(10) 0.0805(12) -0.0268(9) 0.0035(9) -0.0219(9)
C20 0.1093(18) 0.0756(13) 0.0589(11) 0.0151(10) -0.0171(11) -0.0308(12)
C21 0.0440(9) 0.0657(11) 0.0958(14) -0.0155(10) 0.0070(9) -0.0079(8)
C22 0.0354(7) 0.0323(6) 0.0418(7) -0.0109(5) -0.0025(5) 0.0001(5)
C23 0.0412(7) 0.0299(6) 0.0485(7) -0.0135(5) -0.0054(6) 0.0035(5)
C24 0.0630(10) 0.0439(8) 0.0577(9) -0.0124(7) -0.0172(8) 0.0106(7)
C25 0.0728(11) 0.0353(8) 0.0754(11) -0.0227(7) -0.0129(9) -0.0014(7)
C26 0.0458(9) 0.0460(9) 0.0715(11) -0.0151(8) 0.0045(7) 0.0117(7)
C27 0.0468(8) 0.0570(9) 0.0516(8) -0.0288(7) -0.0022(7) 0.0076(7)
O1 0.0425(5) 0.0447(5) 0.0431(5) -0.0114(4) -0.0089(4) 0.0072(4)
O2 0.0740(9) 0.0670(9) 0.1329(13) -0.0272(9) -0.0272(9) 0.0412(7)
O3 0.0558(7) 0.0613(7) 0.0439(5) -0.0232(5) -0.0040(5) -0.0019(5)
O4 0.0353(6) 0.0450(6) 0.0984(9) -0.0216(6) -0.0078(5) -0.0033(5)
N1 0.0372(6) 0.0367(6) 0.0436(6) -0.0165(5) -0.0036(5) 0.0063(5)

loop_
_atom_type_symbol
_atom_type_description
_atom_type_scat_dispersion_real
_atom_type_scat_dispersion_imag
_atom_type_scat_source
C C 0.0033 0.0016 'International Tables Vol C Tables 4.2.6.8 and 6.1.1.4'
H H 0.0000 0.0000 'International Tables Vol C Tables 4.2.6.8 and 6.1.1.4'
N N 0.0061 0.0033 'International Tables Vol C Tables 4.2.6.8 and 6.1.1.4'
O O 0.0106 0.0060 'International Tables Vol C Tables 4.2.6.8 and 6.1.1.4'

loop_
_geom_angle_atom_site_label_1
_geom_angle_atom_site_label_2
_geom_angle_atom_site_label_3
_geom_angle
_geom_angle_site_symmetry_1
_geom_angle_site_symmetry_3
_geom_angle_publ_flag
N1 C1 C9 111.02(11) . . ?
N1 C1 C5 109.23(11) . . ?
C9 C1 C5 112.65(11) . . ?
N1 C1 C2 101.95(10) . . ?
C9 C1 C2 110.30(11) . . ?
C5 C1 C2 111.20(11) . . ?
C3 C2 C10 130.87(12) . . ?
C3 C2 C1 109.21(11) . . ?
C10 C2 C1 119.72(11) . . ?
C2 C3 C4 109.23(11) . . ?
C2 C3 C16 133.25(12) . . ?
C4 C3 C16 117.52(11) . . ?
O1 C4 N1 126.06(12) . . ?
O1 C4 C3 126.94(12) . . ?
N1 C4 C3 106.99(11) . . ?
C6 C5 C1 123.55(13) . . ?
C6 C5 H5 118.2 . . ?
C1 C5 H5 118.2 . . ?
C5 C6 C7 121.79(13) . . ?
C5 C6 H6 119.1 . . ?
C7 C6 H6 119.1 . . ?
O2 C7 C6 121.76(16) . . ?
O2 C7 C8 121.48(16) . . ?
C6 C7 C8 116.75(13) . . ?
C9 C8 C7 121.46(14) . . ?
C9 C8 H8 119.3 . . ?
C7 C8 H8 119.3 . . ?
C8 C9 C1 123.79(13) . . ?
C8 C9 H9 118.1 . . ?
C1 C9 H9 118.1 . . ?
C15 C10 C11 118.69(16) . . ?
C15 C10 C2 119.29(13) . . ?
C11 C10 C2 121.99(15) . . ?
C12 C11 C10 120.1(2) . . ?
C12 C11 H11 120.0 . . ?
C10 C11 H11 120.0 . . ?
C13 C12 C11 120.5(2) . . ?
C13 C12 H12 119.7 . . ?
C11 C12 H12 119.7 . . ?
C14 C13 C12 119.8(2) . . ?
C14 C13 H13 120.1 . . ?
C12 C13 H13 120.1 . . ?
C13 C14 C15 120.5(2) . . ?
C13 C14 H14 119.8 . . ?
C15 C14 H14 119.8 . . ?
C14 C15 C10 120.44(18) . . ?
C14 C15 H15 119.8 . . ?
C10 C15 H15 119.8 . . ?
C3 C16 C17 111.94(10) . . ?
C3 C16 C22 109.85(10) . . ?
C17 C16 C22 110.69(10) . . ?
C3 C16 H16 108.1 . . ?
C17 C16 H16 108.1 . . ?
C22 C16 H16 108.1 . . ?
O3 C17 C18 120.99(12) . . ?
O3 C17 C16 119.35(12) . . ?
C18 C17 C16 119.65(11) . . ?
C20 C18 C19 110.02(15) . . ?
C20 C18 C21 109.88(15) . . ?
C19 C18 C21 107.54(15) . . ?
C20 C18 C17 108.36(13) . . ?
C19 C18 C17 113.61(12) . . ?
C21 C18 C17 107.37(12) . . ?
C18 C19 H19A 109.5 . . ?
C18 C19 H19B 109.5 . . ?
H19A C19 H19B 109.5 . . ?
C18 C19 H19C 109.5 . . ?
H19A C19 H19C 109.5 . . ?
H19B C19 H19C 109.5 . . ?
C18 C20 H20A 109.5 . . ?
C18 C20 H20B 109.5 . . ?
H20A C20 H20B 109.5 . . ?
C18 C20 H20C 109.5 . . ?
H20A C20 H20C 109.5 . . ?
H20B C20 H20C 109.5 . . ?
C18 C21 H21A 109.5 . . ?
C18 C21 H21B 109.5 . . ?
H21A C21 H21B 109.5 . . ?
C18 C21 H21C 109.5 . . ?
H21A C21 H21C 109.5 . . ?
H21B C21 H21C 109.5 . . ?
O4 C22 C23 121.38(12) . . ?
O4 C22 C16 119.27(12) . . ?
C23 C22 C16 119.29(11) . . ?
C25 C23 C22 109.28(12) . . ?
C25 C23 C26 110.14(13) . . ?
C22 C23 C26 111.79(11) . . ?
C25 C23 C24 108.47(12) . . ?
C22 C23 C24 107.82(11) . . ?
C26 C23 C24 109.25(13) . . ?
C23 C24 H24A 109.5 . . ?
C23 C24 H24B 109.5 . . ?
H24A C24 H24B 109.5 . . ?
C23 C24 H24C 109.5 . . ?
H24A C24 H24C 109.5 . . ?
H24B C24 H24C 109.5 . . ?
C23 C25 H25A 109.5 . . ?
C23 C25 H25B 109.5 . . ?
H25A C25 H25B 109.5 . . ?
C23 C25 H25C 109.5 . . ?
H25A C25 H25C 109.5 . . ?
H25B C25 H25C 109.5 . . ?
C23 C26 H26A 109.5 . . ?
C23 C26 H26B 109.5 . . ?
H26A C26 H26B 109.5 . . ?
C23 C26 H26C 109.5 . . ?
H26A C26 H26C 109.5 . . ?
H26B C26 H26C 109.5 . . ?
N1 C27 H27A 109.5 . . ?
N1 C27 H27B 109.5 . . ?
H27A C27 H27B 109.5 . . ?
N1 C27 H27C 109.5 . . ?
H27A C27 H27C 109.5 . . ?
H27B C27 H27C 109.5 . . ?
C4 N1 C1 112.48(10) . . ?
C4 N1 C27 124.60(12) . . ?
C1 N1 C27 122.75(11) . . ?

loop_
_geom_bond_atom_site_label_1
_geom_bond_atom_site_label_2
_geom_bond_distance
_geom_bond_site_symmetry_2
_geom_bond_publ_flag
C1 N1 1.4556(17) . ?
C1 C9 1.4974(18) . ?
C1 C5 1.5033(17) . ?
C1 C2 1.5410(18) . ?
C2 C3 1.3396(18) . ?
C2 C10 1.4813(19) . ?
C3 C4 1.4902(18) . ?
C3 C16 1.5065(17) . ?
C4 O1 1.2225(15) . ?
C4 N1 1.3574(16) . ?
C5 C6 1.318(2) . ?
C5 H5 0.9300 . ?
C6 C7 1.462(2) . ?
C6 H6 0.9300 . ?
C7 O2 1.2206(18) . ?
C7 C8 1.471(2) . ?
C8 C9 1.319(2) . ?
C8 H8 0.9300 . ?
C9 H9 0.9300 . ?
C10 C15 1.388(2) . ?
C10 C11 1.391(2) . ?
C11 C12 1.386(3) . ?
C11 H11 0.9300 . ?
C12 C13 1.371(4) . ?
C12 H12 0.9300 . ?
C13 C14 1.371(3) . ?
C13 H13 0.9300 . ?
C14 C15 1.382(2) . ?
C14 H14 0.9300 . ?
C15 H15 0.9300 . ?
C16 C17 1.5428(17) . ?
C16 C22 1.5496(17) . ?
C16 H16 0.9800 . ?
C17 O3 1.2031(16) . ?
C17 C18 1.5398(19) . ?
C18 C20 1.519(2) . ?
C18 C19 1.527(2) . ?
C18 C21 1.535(2) . ?
C19 H19A 0.9600 . ?
C19 H19B 0.9600 . ?
C19 H19C 0.9600 . ?
C20 H20A 0.9600 . ?
C20 H20B 0.9600 . ?
C20 H20C 0.9600 . ?
C21 H21A 0.9600 . ?
C21 H21B 0.9600 . ?
C21 H21C 0.9600 . ?
C22 O4 1.2085(16) . ?
C22 C23 1.5301(18) . ?
C23 C25 1.5247(19) . ?
C23 C26 1.530(2) . ?
C23 C24 1.537(2) . ?
C24 H24A 0.9600 . ?
C24 H24B 0.9600 . ?
C24 H24C 0.9600 . ?
C25 H25A 0.9600 . ?
C25 H25B 0.9600 . ?
C25 H25C 0.9600 . ?
C26 H26A 0.9600 . ?
C26 H26B 0.9600 . ?
C26 H26C 0.9600 . ?
C27 N1 1.4555(17) . ?
C27 H27A 0.9600 . ?
C27 H27B 0.9600 . ?
C27 H27C 0.9600 . ?

loop_
_geom_torsion_atom_site_label_1
_geom_torsion_atom_site_label_2
_geom_torsion_atom_site_label_3
_geom_torsion_atom_site_label_4
_geom_torsion
_geom_torsion_site_symmetry_1
_geom_torsion_site_symmetry_2
_geom_torsion_site_symmetry_3
_geom_torsion_site_symmetry_4
_geom_torsion_publ_flag
N1 C1 C2 C3 -3.79(13) . . . . ?
C9 C1 C2 C3 -121.77(12) . . . . ?
C5 C1 C2 C3 112.51(13) . . . . ?
N1 C1 C2 C10 171.58(11) . . . . ?
C9 C1 C2 C10 53.61(15) . . . . ?
C5 C1 C2 C10 -72.12(16) . . . . ?
C10 C2 C3 C4 -171.55(13) . . . . ?
C1 C2 C3 C4 3.14(13) . . . . ?
C10 C2 C3 C16 7.6(2) . . . . ?
C1 C2 C3 C16 -177.66(12) . . . . ?
C2 C3 C4 O1 177.52(12) . . . . ?
C16 C3 C4 O1 -1.82(18) . . . . ?
C2 C3 C4 N1 -1.19(14) . . . . ?
C16 C3 C4 N1 179.47(10) . . . . ?
N1 C1 C5 C6 -123.90(16) . . . . ?
C9 C1 C5 C6 0.0(2) . . . . ?
C2 C1 C5 C6 124.36(16) . . . . ?
C1 C5 C6 C7 -0.6(3) . . . . ?
C5 C6 C7 O2 179.21(18) . . . . ?
C5 C6 C7 C8 0.4(2) . . . . ?
O2 C7 C8 C9 -178.31(17) . . . . ?
C6 C7 C8 C9 0.5(2) . . . . ?
C7 C8 C9 C1 -1.2(2) . . . . ?
N1 C1 C9 C8 123.83(15) . . . . ?
C5 C1 C9 C8 1.0(2) . . . . ?
C2 C1 C9 C8 -123.93(15) . . . . ?
C3 C2 C10 C15 58.5(2) . . . . ?
C1 C2 C10 C15 -115.74(15) . . . . ?
C3 C2 C10 C11 -123.39(17) . . . . ?
C1 C2 C10 C11 62.39(19) . . . . ?
C15 C10 C11 C12 -0.9(3) . . . . ?
C2 C10 C11 C12 -179.02(16) . . . . ?
C10 C11 C12 C13 0.6(3) . . . . ?
C11 C12 C13 C14 -0.1(4) . . . . ?
C12 C13 C14 C15 -0.2(4) . . . . ?
C13 C14 C15 C10 -0.1(3) . . . . ?
C11 C10 C15 C14 0.6(3) . . . . ?
C2 C10 C15 C14 178.82(16) . . . . ?
C2 C3 C16 C17 25.24(19) . . . . ?
C4 C3 C16 C17 -155.62(11) . . . . ?
C2 C3 C16 C22 -98.16(16) . . . . ?
C4 C3 C16 C22 80.98(13) . . . . ?
C3 C16 C17 O3 -99.98(14) . . . . ?
C22 C16 C17 O3 22.94(17) . . . . ?
C3 C16 C17 C18 81.39(14) . . . . ?
C22 C16 C17 C18 -155.69(11) . . . . ?
O3 C17 C18 C20 24.0(2) . . . . ?
C16 C17 C18 C20 -157.41(15) . . . . ?
O3 C17 C18 C19 146.58(15) . . . . ?
C16 C17 C18 C19 -34.81(18) . . . . ?
O3 C17 C18 C21 -94.65(17) . . . . ?
C16 C17 C18 C21 83.96(15) . . . . ?
C3 C16 C22 O4 25.83(17) . . . . ?
C17 C16 C22 O4 -98.30(15) . . . . ?
C3 C16 C22 C23 -151.24(11) . . . . ?
C17 C16 C22 C23 84.63(14) . . . . ?
O4 C22 C23 C25 13.54(19) . . . . ?
C16 C22 C23 C25 -169.45(12) . . . . ?
O4 C22 C23 C26 135.73(15) . . . . ?
C16 C22 C23 C26 -47.26(17) . . . . ?
O4 C22 C23 C24 -104.17(16) . . . . ?
C16 C22 C23 C24 72.85(15) . . . . ?
O1 C4 N1 C1 179.84(12) . . . . ?
C3 C4 N1 C1 -1.43(13) . . . . ?
O1 C4 N1 C27 4.4(2) . . . . ?
C3 C4 N1 C27 -176.85(12) . . . . ?
C9 C1 N1 C4 120.57(12) . . . . ?
C5 C1 N1 C4 -114.62(12) . . . . ?
C2 C1 N1 C4 3.11(13) . . . . ?
C9 C1 N1 C27 -63.92(16) . . . . ?
C5 C1 N1 C27 60.89(16) . . . . ?
C2 C1 N1 C27 178.62(12) . . . . ?
